data_4304748
loop_
_publ_author_name
'Meisu Zhou'
'Peng Li'
'Hongbo Tong'
'Yanping Song'
'Tao Gong'
'Jianping Guo'
'Linhong Weng'
'Diansheng Liu'

_publ_section_title
;
Syntheses of 2,4-Disubstituted 1,3,5-Triazapentadienyl Ligands Having Two
Guanidinato Moieties and Their Use in the Isolation of Copper(I) Complexes
;
_journal_name_full 'Inorganic Chemistry'
_journal_page_first 1886
_journal_page_last 1888
_journal_paper_doi 10.1021/ic702322n
_journal_volume 47
_journal_year 2008
_chemical_formula_sum 'C36 H76 Li2 N10 Si4'
_chemical_formula_weight 775.31
_chemical_name_systematic
; 
 ? 
;
_space_group_IT_number 2
_symmetry_cell_setting triclinic
_symmetry_space_group_name_Hall '-P 1'
_symmetry_space_group_name_H-M 'P -1'
_atom_sites_solution_hydrogens geom
_atom_sites_solution_primary direct
_atom_sites_solution_secondary difmap
_audit_creation_method SHELXL-97
_cell_angle_alpha 95.286(4)
_cell_angle_beta 96.090(3)
_cell_angle_gamma 119.674(2)
_cell_formula_units_Z 2
_cell_length_a 11.568(2)
_cell_length_b 11.673(3)
_cell_length_c 20.572(4)
_cell_measurement_reflns_used 3599
_cell_measurement_temperature 213(2)
_cell_measurement_theta_max 27.593
_cell_measurement_theta_min 2.256
_cell_volume 2366.1(9)
_computing_cell_refinement 'SAINT (Bruker, 2000)'
_computing_data_collection 'SMART (Bruker, 2000)'
_computing_data_reduction SAINT
_computing_molecular_graphics 'SHELXTL/PC (Sheldrick, 1999)'
_computing_publication_material 'SHELXTL/PC (Sheldrick, 1999)'
_computing_structure_refinement 'SHELXL-97 (Sheldrick, 1997)'
_computing_structure_solution 'SHELXS-97 (Sheldrick, 1997)'
_diffrn_ambient_temperature 213(2)
_diffrn_measured_fraction_theta_full 0.981
_diffrn_measured_fraction_theta_max 0.981
_diffrn_measurement_device_type 'CCD AREA DETECTOR'
_diffrn_measurement_method \w
_diffrn_radiation_monochromator graphite
_diffrn_radiation_source 'fine-focus sealed tube'
_diffrn_radiation_type MoK\a
_diffrn_radiation_wavelength 0.71073
_diffrn_reflns_av_R_equivalents 0.0242
_diffrn_reflns_av_sigmaI/netI 0.0654
_diffrn_reflns_limit_h_max 13
_diffrn_reflns_limit_h_min -12
_diffrn_reflns_limit_k_max 13
_diffrn_reflns_limit_k_min -13
_diffrn_reflns_limit_l_max 24
_diffrn_reflns_limit_l_min -19
_diffrn_reflns_number 11636
_diffrn_reflns_theta_full 25.01
_diffrn_reflns_theta_max 25.01
_diffrn_reflns_theta_min 2.02
_diffrn_standards_decay_% 3.74
_diffrn_standards_interval_count 0
_diffrn_standards_interval_time 0
_diffrn_standards_number 0
_exptl_absorpt_coefficient_mu 0.161
_exptl_absorpt_correction_T_max 0.9534
_exptl_absorpt_correction_T_min 0.7354
_exptl_absorpt_correction_type multi-scan
_exptl_absorpt_process_details SADABS
_exptl_crystal_colour Colorless
_exptl_crystal_density_diffrn 1.088
_exptl_crystal_density_method 'not measured'
_exptl_crystal_description Block
_exptl_crystal_F_000 848
_exptl_crystal_size_max 0.40
_exptl_crystal_size_mid 0.30
_exptl_crystal_size_min 0.30
_refine_diff_density_max 0.356
_refine_diff_density_min -0.319
_refine_diff_density_rms 0.048
_refine_ls_extinction_method none
_refine_ls_goodness_of_fit_ref 1.144
_refine_ls_hydrogen_treatment constr
_refine_ls_matrix_type full
_refine_ls_number_parameters 538
_refine_ls_number_reflns 8176
_refine_ls_number_restraints 84
_refine_ls_restrained_S_all 1.155
_refine_ls_R_factor_all 0.0980
_refine_ls_R_factor_gt 0.0773
_refine_ls_shift/su_max 0.000
_refine_ls_shift/su_mean 0.000
_refine_ls_structure_factor_coef Fsqd
_refine_ls_weighting_details 'calc w=1/[\s^2^(Fo^2^)+(0.0598P)^2^+1.0579P] where P=(Fo^2^+2Fc^2^)/3'
_refine_ls_weighting_scheme calc
_refine_ls_wR_factor_gt 0.1599
_refine_ls_wR_factor_ref 0.1695
_reflns_number_gt 6337
_reflns_number_total 8176
_reflns_threshold_expression >2sigma(I)
_cod_data_source_file ic702322n-file003_1.cif
_cod_data_source_block 2
_cod_depositor_comments
;
The following automatic conversions were performed:
'_symmetry_cell_setting' value 'Triclinic' changed to 'triclinic'
according to '/home/saulius/struct/CIF-dictionaries/cif_core.dic'
dictionary named 'cif_core.dic' version 2.4.1 from
2010-06-29.

'_exptl_absorpt_correction_type' value 'Multi-scan' changed
to 'multi-scan' according to
'/home/saulius/struct/CIF-dictionaries/cif_core.dic' dictionary named
'cif_core.dic' version 2.4.1 from 2010-06-29.

Automatic conversion script
Id: cif_fix_enum 1527 2010-12-29 10:47:43Z saulius 
;
_cod_original_cell_volume 2366.2(9)
_cod_database_code 4304748

loop_
_symmetry_equiv_pos_as_xyz
'x, y, z'
'-x, -y, -z'

loop_
_atom_site_label
_atom_site_type_symbol
_atom_site_fract_x
_atom_site_fract_y
_atom_site_fract_z
_atom_site_U_iso_or_equiv
_atom_site_adp_type
_atom_site_occupancy
_atom_site_symmetry_multiplicity
_atom_site_calc_flag
_atom_site_refinement_flags
_atom_site_disorder_assembly
_atom_site_disorder_group
Si1 Si 0.27168(12) 0.29926(11) 0.37851(5) 0.0479(3) Uani 1 1 d . . .
Si2 Si -0.20419(11) 0.27686(10) 0.08362(5) 0.0428(3) Uani 1 1 d . . .
Si3 Si 0.40700(11) 0.51590(10) 0.15514(5) 0.0416(3) Uani 1 1 d . . .
Si4 Si -0.15171(11) 0.47490(10) 0.33949(5) 0.0475(3) Uani 1 1 d . . .
N1 N 0.1654(3) 0.2470(3) 0.30552(13) 0.0342(7) Uani 1 1 d . A .
N2 N -0.0592(3) 0.0725(3) 0.30124(14) 0.0357(7) Uani 1 1 d . . .
N3 N 0.0006(3) 0.2324(3) 0.22882(12) 0.0304(6) Uani 1 1 d . . .
N4 N -0.1250(3) 0.0476(3) 0.14137(13) 0.0359(7) Uani 1 1 d . . .
N5 N -0.1545(3) 0.2342(3) 0.15282(13) 0.0348(7) Uani 1 1 d . A .
N6 N 0.3267(3) 0.5534(3) 0.20963(13) 0.0351(7) Uani 1 1 d . A .
N7 N 0.2929(3) 0.7377(3) 0.20819(14) 0.0351(7) Uani 1 1 d . . .
N8 N 0.1579(3) 0.5491(3) 0.25709(13) 0.0320(7) Uani 1 1 d . . .
N9 N 0.1906(3) 0.7142(3) 0.34466(13) 0.0360(7) Uani 1 1 d . . .
N10 N -0.0257(3) 0.5328(3) 0.29533(13) 0.0350(7) Uani 1 1 d . A .
C1 C 0.4161(5) 0.4645(5) 0.3758(3) 0.0879(17) Uani 1 1 d . A .
H1A H 0.4602 0.4580 0.3392 0.132 Uiso 1 1 calc R . .
H1B H 0.4797 0.4964 0.4171 0.132 Uiso 1 1 calc R . .
H1C H 0.3846 0.5266 0.3695 0.132 Uiso 1 1 calc R . .
C2 C 0.3122(13) 0.1912(10) 0.4168(6) 0.095(4) Uani 0.521(10) 1 d PU A 1
H2A H 0.3299 0.2172 0.4646 0.143 Uiso 0.521(10) 1 calc PR A 1
H2B H 0.3919 0.1971 0.4025 0.143 Uiso 0.521(10) 1 calc PR A 1
H2C H 0.2370 0.1000 0.4044 0.143 Uiso 0.521(10) 1 calc PR A 1
C2' C 0.3722(11) 0.2030(11) 0.3730(7) 0.078(4) Uani 0.479(10) 1 d PU A 2
H2'A H 0.3879 0.1805 0.4161 0.117 Uiso 0.479(10) 1 calc PR A 2
H2'B H 0.4582 0.2597 0.3598 0.117 Uiso 0.479(10) 1 calc PR A 2
H2'C H 0.3198 0.1218 0.3406 0.117 Uiso 0.479(10) 1 calc PR A 2
C3 C 0.1846(12) 0.3600(11) 0.4398(5) 0.090(4) Uani 0.521(10) 1 d PU A 1
H3A H 0.1980 0.3374 0.4831 0.135 Uiso 0.521(10) 1 calc PR A 1
H3B H 0.0886 0.3162 0.4227 0.135 Uiso 0.521(10) 1 calc PR A 1
H3C H 0.2245 0.4561 0.4437 0.135 Uiso 0.521(10) 1 calc PR A 1
C3' C 0.2144(13) 0.2805(16) 0.4547(5) 0.100(5) Uani 0.479(10) 1 d PU A 2
H3'A H 0.2600 0.2463 0.4820 0.150 Uiso 0.479(10) 1 calc PR A 2
H3'B H 0.1177 0.2182 0.4469 0.150 Uiso 0.479(10) 1 calc PR A 2
H3'C H 0.2339 0.3665 0.4771 0.150 Uiso 0.479(10) 1 calc PR A 2
C4 C 0.0371(3) 0.1811(3) 0.27884(15) 0.0299(8) Uani 1 1 d . A .
C5 C -0.0265(4) -0.0122(3) 0.33703(18) 0.0417(9) Uani 1 1 d . . .
H5A H 0.0719 0.0302 0.3485 0.050 Uiso 1 1 calc R . .
H5B H -0.0609 -0.0982 0.3083 0.050 Uiso 1 1 calc R . .
C6 C -0.0871(4) -0.0363(4) 0.40011(19) 0.0532(11) Uani 1 1 d . . .
H6A H -0.0689 -0.0991 0.4212 0.064 Uiso 1 1 calc R . .
H6B H -0.0447 0.0481 0.4313 0.064 Uiso 1 1 calc R . .
C7 C -0.2372(4) -0.0925(4) 0.3846(2) 0.0593(12) Uani 1 1 d . . .
H7A H -0.2736 -0.1000 0.4259 0.071 Uiso 1 1 calc R . .
H7B H -0.2811 -0.1821 0.3581 0.071 Uiso 1 1 calc R . .
C8 C -0.2674(4) -0.0024(4) 0.3466(2) 0.0546(11) Uani 1 1 d . . .
H8A H -0.2328 0.0837 0.3753 0.066 Uiso 1 1 calc R . .
H8B H -0.3654 -0.0433 0.3340 0.066 Uiso 1 1 calc R . .
C9 C -0.2033(4) 0.0212(4) 0.28454(18) 0.0435(9) Uani 1 1 d . . .
H9A H -0.2460 -0.0630 0.2532 0.052 Uiso 1 1 calc R . .
H9B H -0.2185 0.0854 0.2631 0.052 Uiso 1 1 calc R . .
C10 C -0.0971(3) 0.1692(3) 0.17373(15) 0.0297(8) Uani 1 1 d . A .
C11 C -0.0415(4) -0.0109(4) 0.15541(18) 0.0472(10) Uani 1 1 d . A .
H11A H -0.0840 -0.0804 0.1827 0.057 Uiso 1 1 calc R . .
H11B H 0.0471 0.0582 0.1805 0.057 Uiso 1 1 calc R . .
C12 C -0.0237(5) -0.0706(5) 0.0926(2) 0.0646(13) Uani 1 1 d . . .
H12A H 0.0284 -0.1139 0.1033 0.077 Uiso 1 1 calc R A .
H12B H 0.0280 0.0008 0.0678 0.077 Uiso 1 1 calc R . .
C13 C -0.1586(5) -0.1729(5) 0.0492(2) 0.0680(13) Uani 1 1 d . A .
H13A H -0.1434 -0.2056 0.0073 0.082 Uiso 1 1 calc R . .
H13B H -0.2070 -0.2493 0.0717 0.082 Uiso 1 1 calc R . .
C14 C -0.2419(5) -0.1076(5) 0.0359(2) 0.0650(13) Uani 1 1 d . . .
H14A H -0.1994 -0.0401 0.0078 0.078 Uiso 1 1 calc R A .
H14B H -0.3322 -0.1753 0.0120 0.078 Uiso 1 1 calc R . .
C15 C -0.2548(4) -0.0429(4) 0.09877(19) 0.0503(10) Uani 1 1 d . A .
H15A H -0.2998 0.0070 0.0878 0.060 Uiso 1 1 calc R . .
H15B H -0.3119 -0.1126 0.1231 0.060 Uiso 1 1 calc R . .
C16 C -0.0862(17) 0.2879(16) 0.0226(7) 0.108(5) Uani 0.521(10) 1 d PU A 1
H16A H -0.1377 0.2531 -0.0221 0.162 Uiso 0.521(10) 1 calc PR A 1
H16B H -0.0451 0.2357 0.0338 0.162 Uiso 0.521(10) 1 calc PR A 1
H16C H -0.0162 0.3805 0.0253 0.162 Uiso 0.521(10) 1 calc PR A 1
C16' C -0.1602(14) 0.2340(14) 0.0062(5) 0.066(3) Uani 0.479(10) 1 d PU A 2
H16D H -0.2374 0.1990 -0.0292 0.099 Uiso 0.479(10) 1 calc PR A 2
H16E H -0.1351 0.1669 0.0109 0.099 Uiso 0.479(10) 1 calc PR A 2
H16F H -0.0848 0.3134 -0.0042 0.099 Uiso 0.479(10) 1 calc PR A 2
C17 C -0.3938(12) 0.2062(13) 0.0708(7) 0.075(4) Uani 0.521(10) 1 d PU A 1
H17A H -0.4312 0.1756 0.0239 0.112 Uiso 0.521(10) 1 calc PR A 1
H17B H -0.4119 0.2751 0.0875 0.112 Uiso 0.521(10) 1 calc PR A 1
H17C H -0.4351 0.1316 0.0946 0.112 Uiso 0.521(10) 1 calc PR A 1
C17' C -0.3799(15) 0.1622(16) 0.0432(8) 0.097(5) Uani 0.479(10) 1 d PU A 2
H17D H -0.3851 0.1521 -0.0046 0.146 Uiso 0.479(10) 1 calc PR A 2
H17E H -0.4356 0.1982 0.0557 0.146 Uiso 0.479(10) 1 calc PR A 2
H17F H -0.4119 0.0758 0.0569 0.146 Uiso 0.479(10) 1 calc PR A 2
C18 C -0.1253(14) 0.4659(14) 0.1017(8) 0.064(4) Uani 0.521(10) 1 d PU A 1
H18A H -0.1512 0.4961 0.0633 0.095 Uiso 0.521(10) 1 calc PR A 1
H18B H -0.0277 0.5082 0.1113 0.095 Uiso 0.521(10) 1 calc PR A 1
H18C H -0.1570 0.4898 0.1396 0.095 Uiso 0.521(10) 1 calc PR A 1
C18' C -0.1847(16) 0.4405(17) 0.1044(9) 0.073(5) Uani 0.479(10) 1 d PU A 2
H18D H -0.2229 0.4613 0.0662 0.109 Uiso 0.479(10) 1 calc PR A 2
H18E H -0.0894 0.5072 0.1173 0.109 Uiso 0.479(10) 1 calc PR A 2
H18F H -0.2313 0.4406 0.1409 0.109 Uiso 0.479(10) 1 calc PR A 2
C19 C 0.3384(5) 0.3323(4) 0.1471(2) 0.0730(15) Uani 1 1 d . A .
H19A H 0.3518 0.3099 0.1905 0.110 Uiso 1 1 calc R . .
H19B H 0.3850 0.3067 0.1178 0.110 Uiso 1 1 calc R . .
H19C H 0.2426 0.2848 0.1290 0.110 Uiso 1 1 calc R . .
C20 C 0.5915(5) 0.6013(5) 0.1887(3) 0.0772(14) Uani 1 1 d . A .
H20A H 0.6295 0.6974 0.1956 0.116 Uiso 1 1 calc R . .
H20B H 0.6361 0.5771 0.1574 0.116 Uiso 1 1 calc R . .
H20C H 0.6049 0.5737 0.2306 0.116 Uiso 1 1 calc R . .
C21 C 0.3834(6) 0.5511(5) 0.0701(2) 0.0828(16) Uani 1 1 d . A .
H21A H 0.2883 0.5179 0.0548 0.124 Uiso 1 1 calc R . .
H21B H 0.4147 0.5070 0.0405 0.124 Uiso 1 1 calc R . .
H21C H 0.4347 0.6469 0.0706 0.124 Uiso 1 1 calc R . .
C22 C 0.2628(3) 0.6153(3) 0.22410(16) 0.0322(8) Uani 1 1 d . A .
C23 C 0.4120(4) 0.8155(3) 0.17877(19) 0.0446(9) Uani 1 1 d . . .
H23A H 0.3872 0.7941 0.1303 0.054 Uiso 1 1 calc R . .
H23B H 0.4803 0.7918 0.1920 0.054 Uiso 1 1 calc R . .
C24 C 0.4705(4) 0.9641(3) 0.2009(2) 0.0492(10) Uani 1 1 d . . .
H24A H 0.5064 0.9871 0.2486 0.059 Uiso 1 1 calc R . .
H24B H 0.5456 1.0143 0.1778 0.059 Uiso 1 1 calc R . .
C25 C 0.3660(4) 1.0052(4) 0.1871(2) 0.0512(10) Uani 1 1 d . . .
H25A H 0.4052 1.1000 0.2053 0.061 Uiso 1 1 calc R . .
H25B H 0.3374 0.9928 0.1392 0.061 Uiso 1 1 calc R . .
C26 C 0.2459(4) 0.9209(4) 0.21863(19) 0.0474(10) Uani 1 1 d . . .
H26A H 0.1757 0.9433 0.2077 0.057 Uiso 1 1 calc R . .
H26B H 0.2732 0.9399 0.2669 0.057 Uiso 1 1 calc R . .
C27 C 0.1897(4) 0.7734(3) 0.19390(17) 0.0392(9) Uani 1 1 d . . .
H27A H 0.1129 0.7197 0.2154 0.047 Uiso 1 1 calc R . .
H27B H 0.1572 0.7534 0.1460 0.047 Uiso 1 1 calc R . .
C28 C 0.1050(3) 0.6008(3) 0.29936(15) 0.0306(8) Uani 1 1 d . A .
C29 C 0.3342(3) 0.7675(3) 0.36379(17) 0.0388(9) Uani 1 1 d . A .
H29A H 0.3844 0.8558 0.3508 0.047 Uiso 1 1 calc R . .
H29B H 0.3599 0.7084 0.3408 0.047 Uiso 1 1 calc R . .
C30 C 0.3701(4) 0.7795(4) 0.43827(18) 0.0498(10) Uani 1 1 d . . .
H30A H 0.3277 0.6900 0.4504 0.060 Uiso 1 1 calc R A .
H30B H 0.4683 0.8211 0.4510 0.060 Uiso 1 1 calc R . .
C31 C 0.3232(4) 0.8626(4) 0.47574(19) 0.0575(11) Uani 1 1 d . A .
H31A H 0.3736 0.9552 0.4680 0.069 Uiso 1 1 calc R . .
H31B H 0.3410 0.8628 0.5234 0.069 Uiso 1 1 calc R . .
C32 C 0.1728(4) 0.8054(4) 0.45279(18) 0.0502(10) Uani 1 1 d . . .
H32A H 0.1217 0.7174 0.4659 0.060 Uiso 1 1 calc R A .
H32B H 0.1451 0.8642 0.4742 0.060 Uiso 1 1 calc R . .
C33 C 0.1417(4) 0.7924(3) 0.37873(17) 0.0412(9) Uani 1 1 d . A .
H33A H 0.0438 0.7493 0.3645 0.049 Uiso 1 1 calc R . .
H33B H 0.1839 0.8817 0.3664 0.049 Uiso 1 1 calc R . .
C34 C -0.0906(16) 0.3924(14) 0.4046(8) 0.084(5) Uani 0.521(10) 1 d PU A 1
H34A H -0.1128 0.4091 0.4473 0.126 Uiso 0.521(10) 1 calc PR A 1
H34B H 0.0064 0.4310 0.4089 0.126 Uiso 0.521(10) 1 calc PR A 1
H34C H -0.1355 0.2968 0.3895 0.126 Uiso 0.521(10) 1 calc PR A 1
C34' C -0.1289(17) 0.4218(17) 0.4134(9) 0.081(5) Uani 0.479(10) 1 d PU A 2
H34D H -0.1670 0.4513 0.4463 0.121 Uiso 0.479(10) 1 calc PR A 2
H34E H -0.0331 0.4595 0.4291 0.121 Uiso 0.479(10) 1 calc PR A 2
H34F H -0.1738 0.3249 0.4061 0.121 Uiso 0.479(10) 1 calc PR A 2
C35 C -0.1931(16) 0.5825(15) 0.3860(7) 0.086(5) Uani 0.521(10) 1 d PU A 1
H35A H -0.2151 0.5525 0.4278 0.129 Uiso 0.521(10) 1 calc PR A 1
H35B H -0.2703 0.5803 0.3609 0.129 Uiso 0.521(10) 1 calc PR A 1
H35C H -0.1165 0.6732 0.3945 0.129 Uiso 0.521(10) 1 calc PR A 1
C35' C -0.2069(13) 0.6065(13) 0.3580(7) 0.054(3) Uani 0.479(10) 1 d PU A 2
H35D H -0.2430 0.5958 0.3989 0.081 Uiso 0.479(10) 1 calc PR A 2
H35E H -0.2757 0.5931 0.3218 0.081 Uiso 0.479(10) 1 calc PR A 2
H35F H -0.1293 0.6959 0.3624 0.081 Uiso 0.479(10) 1 calc PR A 2
C36 C -0.3028(4) 0.3344(4) 0.2849(2) 0.0761(15) Uani 1 1 d . A .
H36A H -0.3330 0.3678 0.2494 0.114 Uiso 1 1 calc R . .
H36B H -0.3743 0.2916 0.3105 0.114 Uiso 1 1 calc R . .
H36C H -0.2805 0.2699 0.2662 0.114 Uiso 1 1 calc R . .
Li2 Li 0.1959(6) 0.3935(5) 0.2500(3) 0.0375(14) Uani 1 1 d . A .
Li1 Li -0.0361(6) 0.3890(5) 0.2266(3) 0.0377(14) Uani 1 1 d . A .

loop_
_atom_site_aniso_label
_atom_site_aniso_U_11
_atom_site_aniso_U_22
_atom_site_aniso_U_33
_atom_site_aniso_U_23
_atom_site_aniso_U_13
_atom_site_aniso_U_12
Si1 0.0480(7) 0.0421(6) 0.0380(6) 0.0072(5) -0.0074(5) 0.0143(5)
Si2 0.0514(7) 0.0467(6) 0.0291(5) 0.0060(5) -0.0020(5) 0.0259(6)
Si3 0.0542(7) 0.0429(6) 0.0408(6) 0.0126(5) 0.0214(5) 0.0310(6)
Si4 0.0413(7) 0.0394(6) 0.0465(7) -0.0013(5) 0.0178(5) 0.0089(5)
N1 0.0328(18) 0.0329(16) 0.0336(16) 0.0066(13) 0.0015(13) 0.0150(14)
N2 0.0326(17) 0.0344(16) 0.0422(17) 0.0152(13) 0.0060(13) 0.0172(14)
N3 0.0333(17) 0.0289(14) 0.0253(15) 0.0042(12) -0.0014(12) 0.0143(13)
N4 0.0359(18) 0.0342(16) 0.0365(17) -0.0019(13) -0.0027(13) 0.0199(14)
N5 0.0422(18) 0.0358(16) 0.0305(16) 0.0022(13) 0.0016(13) 0.0244(15)
N6 0.0415(18) 0.0325(16) 0.0376(17) 0.0116(13) 0.0152(14) 0.0211(15)
N7 0.0332(17) 0.0328(16) 0.0451(18) 0.0127(13) 0.0143(14) 0.0186(14)
N8 0.0340(17) 0.0300(15) 0.0327(16) 0.0039(12) 0.0131(13) 0.0157(13)
N9 0.0317(17) 0.0338(16) 0.0354(16) -0.0067(13) 0.0016(13) 0.0144(14)
N10 0.0310(18) 0.0339(16) 0.0357(16) 0.0023(13) 0.0077(13) 0.0135(14)
C1 0.064(3) 0.068(3) 0.086(4) 0.012(3) -0.031(3) 0.008(3)
C2 0.099(8) 0.079(6) 0.093(7) 0.024(5) -0.041(6) 0.044(5)
C2' 0.066(6) 0.065(6) 0.109(8) 0.005(5) -0.017(5) 0.046(5)
C3 0.097(7) 0.082(6) 0.064(6) -0.015(5) 0.025(5) 0.028(5)
C3' 0.084(7) 0.129(9) 0.051(6) -0.004(6) -0.001(5) 0.033(6)
C4 0.034(2) 0.0263(17) 0.0303(18) 0.0018(15) 0.0049(15) 0.0169(16)
C5 0.043(2) 0.034(2) 0.053(2) 0.0160(17) 0.0094(18) 0.0222(18)
C6 0.066(3) 0.053(2) 0.048(2) 0.024(2) 0.011(2) 0.033(2)
C7 0.056(3) 0.067(3) 0.063(3) 0.034(2) 0.025(2) 0.031(2)
C8 0.046(3) 0.069(3) 0.060(3) 0.024(2) 0.018(2) 0.033(2)
C9 0.041(2) 0.046(2) 0.045(2) 0.0156(18) 0.0108(18) 0.0224(19)
C10 0.031(2) 0.0299(18) 0.0287(18) 0.0057(15) 0.0094(15) 0.0150(16)
C11 0.054(3) 0.045(2) 0.047(2) -0.0054(18) -0.0023(19) 0.032(2)
C12 0.074(3) 0.083(3) 0.052(3) -0.008(2) 0.000(2) 0.056(3)
C13 0.079(4) 0.071(3) 0.056(3) -0.023(2) -0.005(2) 0.049(3)
C14 0.061(3) 0.073(3) 0.048(3) -0.022(2) -0.012(2) 0.034(3)
C15 0.047(3) 0.042(2) 0.055(3) -0.0051(19) 0.000(2) 0.022(2)
C16 0.124(9) 0.113(8) 0.092(8) 0.037(6) 0.041(7) 0.057(7)
C16' 0.078(7) 0.085(7) 0.033(5) 0.011(5) 0.017(5) 0.038(6)
C17 0.057(6) 0.085(7) 0.087(8) 0.023(5) -0.004(5) 0.043(5)
C17' 0.089(8) 0.100(8) 0.091(8) 0.032(7) -0.035(6) 0.047(6)
C18 0.070(7) 0.054(6) 0.059(6) 0.016(4) -0.005(6) 0.028(6)
C18' 0.090(9) 0.071(8) 0.068(7) 0.010(6) -0.001(7) 0.052(7)
C19 0.114(4) 0.052(3) 0.067(3) 0.007(2) 0.038(3) 0.049(3)
C20 0.062(3) 0.079(3) 0.104(4) 0.021(3) 0.027(3) 0.043(3)
C21 0.133(5) 0.092(4) 0.047(3) 0.016(3) 0.034(3) 0.070(4)
C22 0.034(2) 0.0268(18) 0.0310(19) 0.0013(15) 0.0029(15) 0.0131(16)
C23 0.046(2) 0.038(2) 0.053(2) 0.0158(18) 0.0190(19) 0.0214(19)
C24 0.045(3) 0.038(2) 0.063(3) 0.0203(19) 0.014(2) 0.018(2)
C25 0.059(3) 0.036(2) 0.060(3) 0.0124(19) 0.003(2) 0.026(2)
C26 0.053(3) 0.046(2) 0.053(2) 0.0084(19) 0.0005(19) 0.034(2)
C27 0.038(2) 0.042(2) 0.038(2) 0.0104(17) 0.0044(16) 0.0204(18)
C28 0.035(2) 0.0281(18) 0.0290(18) 0.0076(14) 0.0067(15) 0.0154(16)
C29 0.034(2) 0.036(2) 0.040(2) -0.0015(16) 0.0053(16) 0.0144(17)
C30 0.042(2) 0.047(2) 0.049(2) 0.0002(19) -0.0045(18) 0.018(2)
C31 0.058(3) 0.065(3) 0.038(2) -0.008(2) 0.001(2) 0.027(2)
C32 0.056(3) 0.050(2) 0.041(2) -0.0045(19) 0.015(2) 0.025(2)
C33 0.037(2) 0.0320(19) 0.049(2) -0.0049(17) 0.0081(17) 0.0152(17)
C34 0.090(8) 0.075(7) 0.067(7) 0.036(6) 0.011(6) 0.023(6)
C34' 0.079(8) 0.088(8) 0.073(7) 0.022(6) 0.014(6) 0.039(6)
C35 0.074(7) 0.093(8) 0.090(8) 0.004(6) 0.044(7) 0.038(6)
C35' 0.029(5) 0.051(5) 0.081(8) 0.000(5) 0.015(5) 0.021(4)
C36 0.038(3) 0.064(3) 0.089(4) -0.017(3) 0.019(2) 0.001(2)
Li2 0.043(4) 0.034(3) 0.036(3) 0.011(3) 0.010(3) 0.019(3)
Li1 0.048(4) 0.032(3) 0.032(3) -0.001(3) 0.003(3) 0.022(3)

loop_
_atom_type_symbol
_atom_type_description
_atom_type_scat_dispersion_real
_atom_type_scat_dispersion_imag
_atom_type_scat_source
C C 0.0033 0.0016 'International Tables Vol C Tables 4.2.6.8 and 6.1.1.4'
H H 0.0000 0.0000 'International Tables Vol C Tables 4.2.6.8 and 6.1.1.4'
Li Li -0.0003 0.0001 'International Tables Vol C Tables 4.2.6.8 and 6.1.1.4'
N N 0.0061 0.0033 'International Tables Vol C Tables 4.2.6.8 and 6.1.1.4'
Si Si 0.0817 0.0704 'International Tables Vol C Tables 4.2.6.8 and 6.1.1.4'

loop_
_geom_angle_atom_site_label_1
_geom_angle_atom_site_label_2
_geom_angle_atom_site_label_3
_geom_angle
_geom_angle_site_symmetry_1
_geom_angle_site_symmetry_3
_geom_angle_publ_flag
N1 Si1 C3' 122.4(4) . . ?
N1 Si1 C2 121.8(4) . . ?
C3' Si1 C2 70.9(7) . . ?
N1 Si1 C1 107.81(18) . . ?
C3' Si1 C1 115.1(5) . . ?
C2 Si1 C1 115.3(4) . . ?
N1 Si1 C2' 105.6(4) . . ?
C3' Si1 C2' 106.4(6) . . ?
C2 Si1 C2' 35.9(5) . . ?
C1 Si1 C2' 95.7(4) . . ?
N1 Si1 C3 103.7(4) . . ?
C3' Si1 C3 36.6(5) . . ?
C2 Si1 C3 107.4(6) . . ?
C1 Si1 C3 97.3(4) . . ?
C2' Si1 C3 142.4(5) . . ?
N1 Si1 Li2 36.02(14) . . ?
C3' Si1 Li2 133.2(6) . . ?
C2 Si1 Li2 150.8(5) . . ?
C1 Si1 Li2 73.19(18) . . ?
C2' Si1 Li2 118.9(5) . . ?
C3 Si1 Li2 98.6(5) . . ?
N5 Si2 C18' 108.9(6) . . ?
N5 Si2 C16' 118.1(4) . . ?
C18' Si2 C16' 119.6(8) . . ?
N5 Si2 C17' 115.1(5) . . ?
C18' Si2 C17' 107.3(7) . . ?
C16' Si2 C17' 85.5(8) . . ?
N5 Si2 C17 109.8(4) . . ?
C18' Si2 C17 87.2(6) . . ?
C16' Si2 C17 108.7(7) . . ?
C17' Si2 C17 25.1(5) . . ?
N5 Si2 C18 106.0(5) . . ?
C18' Si2 C18 18.7(7) . . ?
C16' Si2 C18 108.2(7) . . ?
C17' Si2 C18 123.3(6) . . ?
C17 Si2 C18 105.4(6) . . ?
N5 Si2 C16 107.5(5) . . ?
C18' Si2 C16 108.5(8) . . ?
C16' Si2 C16 23.9(5) . . ?
C17' Si2 C16 109.3(9) . . ?
C17 Si2 C16 131.7(7) . . ?
C18 Si2 C16 92.6(7) . . ?
N5 Si2 Li1 36.03(14) . . ?
C18' Si2 Li1 74.7(6) . . ?
C16' Si2 Li1 130.7(4) . . ?
C17' Si2 Li1 138.6(6) . . ?
C17 Si2 Li1 119.5(4) . . ?
C18 Si2 Li1 69.9(5) . . ?
C16 Si2 Li1 108.8(5) . . ?
N6 Si3 C21 116.39(19) . . ?
N6 Si3 C19 106.48(17) . . ?
C21 Si3 C19 106.7(2) . . ?
N6 Si3 C20 110.32(19) . . ?
C21 Si3 C20 109.1(2) . . ?
C19 Si3 C20 107.4(2) . . ?
N6 Si3 Li2 36.62(13) . . ?
C21 Si3 Li2 129.7(2) . . ?
C19 Si3 Li2 69.91(17) . . ?
C20 Si3 Li2 119.90(19) . . ?
N10 Si4 C34' 118.9(5) . . ?
N10 Si4 C35 122.5(5) . . ?
C34' Si4 C35 86.9(7) . . ?
N10 Si4 C36 107.44(17) . . ?
C34' Si4 C36 108.1(6) . . ?
C35 Si4 C36 111.4(5) . . ?
N10 Si4 C35' 110.4(4) . . ?
C34' Si4 C35' 107.8(6) . . ?
C35 Si4 C35' 20.9(5) . . ?
C36 Si4 C35' 102.9(4) . . ?
N10 Si4 C34 101.8(5) . . ?
C34' Si4 C34 20.6(7) . . ?
C35 Si4 C34 106.6(6) . . ?
C36 Si4 C34 105.6(5) . . ?
C35' Si4 C34 127.4(6) . . ?
N10 Si4 Li1 36.71(14) . . ?
C34' Si4 Li1 113.5(5) . . ?
C35 Si4 Li1 155.8(5) . . ?
C36 Si4 Li1 75.89(18) . . ?
C35' Si4 Li1 136.9(4) . . ?
C34 Si4 Li1 92.9(5) . . ?
C4 N1 Si1 142.8(2) . . ?
C4 N1 Li2 89.5(3) . . ?
Si1 N1 Li2 115.1(2) . . ?
C4 N2 C5 122.2(3) . . ?
C4 N2 C9 123.8(3) . . ?
C5 N2 C9 113.6(3) . . ?
C10 N3 C4 130.2(3) . . ?
C10 N3 Li2 135.6(3) . . ?
C4 N3 Li2 87.3(2) . . ?
C10 N3 Li1 86.3(2) . . ?
C4 N3 Li1 133.6(3) . . ?
Li2 N3 Li1 79.6(2) . . ?
C10 N4 C11 123.7(3) . . ?
C10 N4 C15 121.0(3) . . ?
C11 N4 C15 114.4(3) . . ?
C10 N5 Si2 142.5(2) . . ?
C10 N5 Li1 90.5(3) . . ?
Si2 N5 Li1 114.4(2) . . ?
C22 N6 Si3 147.9(2) . . ?
C22 N6 Li2 90.3(3) . . ?
Si3 N6 Li2 114.1(2) . . ?
C22 N7 C27 122.2(3) . . ?
C22 N7 C23 120.7(3) . . ?
C27 N7 C23 112.7(3) . . ?
C22 N8 C28 128.8(3) . . ?
C22 N8 Li1 132.7(3) . . ?
C28 N8 Li1 86.8(2) . . ?
C22 N8 Li2 88.0(2) . . ?
C28 N8 Li2 137.0(3) . . ?
Li1 N8 Li2 79.9(2) . . ?
C28 N9 C29 124.9(3) . . ?
C28 N9 C33 121.4(3) . . ?
C29 N9 C33 113.6(3) . . ?
C28 N10 Si4 144.4(3) . . ?
C28 N10 Li1 89.6(3) . . ?
Si4 N10 Li1 113.8(2) . . ?
Si1 C1 H1A 109.5 . . ?
Si1 C1 H1B 109.5 . . ?
H1A C1 H1B 109.5 . . ?
Si1 C1 H1C 109.5 . . ?
H1A C1 H1C 109.5 . . ?
H1B C1 H1C 109.5 . . ?
Si1 C2 H2A 109.5 . . ?
Si1 C2 H2B 109.5 . . ?
H2A C2 H2B 109.5 . . ?
Si1 C2 H2C 109.5 . . ?
H2A C2 H2C 109.5 . . ?
H2B C2 H2C 109.5 . . ?
Si1 C2' H2'A 109.5 . . ?
Si1 C2' H2'B 109.5 . . ?
H2'A C2' H2'B 109.5 . . ?
Si1 C2' H2'C 109.5 . . ?
H2'A C2' H2'C 109.5 . . ?
H2'B C2' H2'C 109.5 . . ?
Si1 C3 H3A 109.5 . . ?
Si1 C3 H3B 109.5 . . ?
H3A C3 H3B 109.5 . . ?
Si1 C3 H3C 109.5 . . ?
H3A C3 H3C 109.5 . . ?
H3B C3 H3C 109.5 . . ?
Si1 C3' H3'A 109.5 . . ?
Si1 C3' H3'B 109.5 . . ?
H3'A C3' H3'B 109.5 . . ?
Si1 C3' H3'C 109.5 . . ?
H3'A C3' H3'C 109.5 . . ?
H3'B C3' H3'C 109.5 . . ?
N1 C4 N3 115.9(3) . . ?
N1 C4 N2 123.7(3) . . ?
N3 C4 N2 120.3(3) . . ?
N1 C4 Li2 57.8(2) . . ?
N3 C4 Li2 58.4(2) . . ?
N2 C4 Li2 170.8(3) . . ?
N2 C5 C6 111.8(3) . . ?
N2 C5 H5A 109.3 . . ?
C6 C5 H5A 109.3 . . ?
N2 C5 H5B 109.3 . . ?
C6 C5 H5B 109.3 . . ?
H5A C5 H5B 107.9 . . ?
C7 C6 C5 110.5(3) . . ?
C7 C6 H6A 109.5 . . ?
C5 C6 H6A 109.5 . . ?
C7 C6 H6B 109.5 . . ?
C5 C6 H6B 109.5 . . ?
H6A C6 H6B 108.1 . . ?
C6 C7 C8 110.1(3) . . ?
C6 C7 H7A 109.6 . . ?
C8 C7 H7A 109.6 . . ?
C6 C7 H7B 109.6 . . ?
C8 C7 H7B 109.6 . . ?
H7A C7 H7B 108.1 . . ?
C7 C8 C9 111.6(3) . . ?
C7 C8 H8A 109.3 . . ?
C9 C8 H8A 109.3 . . ?
C7 C8 H8B 109.3 . . ?
C9 C8 H8B 109.3 . . ?
H8A C8 H8B 108.0 . . ?
N2 C9 C8 110.5(3) . . ?
N2 C9 H9A 109.5 . . ?
C8 C9 H9A 109.5 . . ?
N2 C9 H9B 109.5 . . ?
C8 C9 H9B 109.5 . . ?
H9A C9 H9B 108.1 . . ?
N5 C10 N3 116.0(3) . . ?
N5 C10 N4 123.6(3) . . ?
N3 C10 N4 120.3(3) . . ?
N5 C10 Li1 56.7(2) . . ?
N3 C10 Li1 59.3(2) . . ?
N4 C10 Li1 176.3(3) . . ?
N4 C11 C12 110.7(3) . . ?
N4 C11 H11A 109.5 . . ?
C12 C11 H11A 109.5 . . ?
N4 C11 H11B 109.5 . . ?
C12 C11 H11B 109.5 . . ?
H11A C11 H11B 108.1 . . ?
C11 C12 C13 112.0(4) . . ?
C11 C12 H12A 109.2 . . ?
C13 C12 H12A 109.2 . . ?
C11 C12 H12B 109.2 . . ?
C13 C12 H12B 109.2 . . ?
H12A C12 H12B 107.9 . . ?
C14 C13 C12 109.1(4) . . ?
C14 C13 H13A 109.9 . . ?
C12 C13 H13A 109.9 . . ?
C14 C13 H13B 109.9 . . ?
C12 C13 H13B 109.9 . . ?
H13A C13 H13B 108.3 . . ?
C15 C14 C13 111.7(3) . . ?
C15 C14 H14A 109.3 . . ?
C13 C14 H14A 109.3 . . ?
C15 C14 H14B 109.3 . . ?
C13 C14 H14B 109.3 . . ?
H14A C14 H14B 107.9 . . ?
N4 C15 C14 112.9(3) . . ?
N4 C15 H15A 109.0 . . ?
C14 C15 H15A 109.0 . . ?
N4 C15 H15B 109.0 . . ?
C14 C15 H15B 109.0 . . ?
H15A C15 H15B 107.8 . . ?
Si2 C16 H16A 109.5 . . ?
Si2 C16 H16B 109.5 . . ?
H16A C16 H16B 109.5 . . ?
Si2 C16 H16C 109.5 . . ?
H16A C16 H16C 109.5 . . ?
H16B C16 H16C 109.5 . . ?
Si2 C16' H16D 109.5 . . ?
Si2 C16' H16E 109.5 . . ?
H16D C16' H16E 109.5 . . ?
Si2 C16' H16F 109.5 . . ?
H16D C16' H16F 109.5 . . ?
H16E C16' H16F 109.5 . . ?
Si2 C17 H17A 109.5 . . ?
Si2 C17 H17B 109.5 . . ?
H17A C17 H17B 109.5 . . ?
Si2 C17 H17C 109.5 . . ?
H17A C17 H17C 109.5 . . ?
H17B C17 H17C 109.5 . . ?
Si2 C17' H17D 109.5 . . ?
Si2 C17' H17E 109.5 . . ?
H17D C17' H17E 109.5 . . ?
Si2 C17' H17F 109.5 . . ?
H17D C17' H17F 109.5 . . ?
H17E C17' H17F 109.5 . . ?
Si2 C18 H18A 109.5 . . ?
Si2 C18 H18B 109.5 . . ?
H18A C18 H18B 109.5 . . ?
Si2 C18 H18C 109.5 . . ?
H18A C18 H18C 109.5 . . ?
H18B C18 H18C 109.5 . . ?
Si2 C18' H18D 109.5 . . ?
Si2 C18' H18E 109.5 . . ?
H18D C18' H18E 109.5 . . ?
Si2 C18' H18F 109.5 . . ?
H18D C18' H18F 109.5 . . ?
H18E C18' H18F 109.5 . . ?
Si3 C19 H19A 109.5 . . ?
Si3 C19 H19B 109.5 . . ?
H19A C19 H19B 109.5 . . ?
Si3 C19 H19C 109.5 . . ?
H19A C19 H19C 109.5 . . ?
H19B C19 H19C 109.5 . . ?
Si3 C20 H20A 109.5 . . ?
Si3 C20 H20B 109.5 . . ?
H20A C20 H20B 109.5 . . ?
Si3 C20 H20C 109.5 . . ?
H20A C20 H20C 109.5 . . ?
H20B C20 H20C 109.5 . . ?
Si3 C21 H21A 109.5 . . ?
Si3 C21 H21B 109.5 . . ?
H21A C21 H21B 109.5 . . ?
Si3 C21 H21C 109.5 . . ?
H21A C21 H21C 109.5 . . ?
H21B C21 H21C 109.5 . . ?
N6 C22 N8 115.2(3) . . ?
N6 C22 N7 124.8(3) . . ?
N8 C22 N7 119.9(3) . . ?
N6 C22 Li2 57.4(2) . . ?
N8 C22 Li2 57.9(2) . . ?
N7 C22 Li2 176.8(3) . . ?
N7 C23 C24 110.7(3) . . ?
N7 C23 H23A 109.5 . . ?
C24 C23 H23A 109.5 . . ?
N7 C23 H23B 109.5 . . ?
C24 C23 H23B 109.5 . . ?
H23A C23 H23B 108.1 . . ?
C25 C24 C23 112.1(3) . . ?
C25 C24 H24A 109.2 . . ?
C23 C24 H24A 109.2 . . ?
C25 C24 H24B 109.2 . . ?
C23 C24 H24B 109.2 . . ?
H24A C24 H24B 107.9 . . ?
C26 C25 C24 109.1(3) . . ?
C26 C25 H25A 109.9 . . ?
C24 C25 H25A 109.9 . . ?
C26 C25 H25B 109.9 . . ?
C24 C25 H25B 109.9 . . ?
H25A C25 H25B 108.3 . . ?
C25 C26 C27 110.3(3) . . ?
C25 C26 H26A 109.6 . . ?
C27 C26 H26A 109.6 . . ?
C25 C26 H26B 109.6 . . ?
C27 C26 H26B 109.6 . . ?
H26A C26 H26B 108.1 . . ?
N7 C27 C26 110.8(3) . . ?
N7 C27 H27A 109.5 . . ?
C26 C27 H27A 109.5 . . ?
N7 C27 H27B 109.5 . . ?
C26 C27 H27B 109.5 . . ?
H27A C27 H27B 108.1 . . ?
N10 C28 N8 116.2(3) . . ?
N10 C28 N9 124.4(3) . . ?
N8 C28 N9 119.3(3) . . ?
N10 C28 Li1 57.7(2) . . ?
N8 C28 Li1 58.6(2) . . ?
N9 C28 Li1 173.7(3) . . ?
N9 C29 C30 110.2(3) . . ?
N9 C29 H29A 109.6 . . ?
C30 C29 H29A 109.6 . . ?
N9 C29 H29B 109.6 . . ?
C30 C29 H29B 109.6 . . ?
H29A C29 H29B 108.1 . . ?
C31 C30 C29 111.3(3) . . ?
C31 C30 H30A 109.4 . . ?
C29 C30 H30A 109.4 . . ?
C31 C30 H30B 109.4 . . ?
C29 C30 H30B 109.4 . . ?
H30A C30 H30B 108.0 . . ?
C30 C31 C32 110.1(3) . . ?
C30 C31 H31A 109.6 . . ?
C32 C31 H31A 109.6 . . ?
C30 C31 H31B 109.6 . . ?
C32 C31 H31B 109.6 . . ?
H31A C31 H31B 108.2 . . ?
C33 C32 C31 110.4(3) . . ?
C33 C32 H32A 109.6 . . ?
C31 C32 H32A 109.6 . . ?
C33 C32 H32B 109.6 . . ?
C31 C32 H32B 109.6 . . ?
H32A C32 H32B 108.1 . . ?
N9 C33 C32 111.7(3) . . ?
N9 C33 H33A 109.3 . . ?
C32 C33 H33A 109.3 . . ?
N9 C33 H33B 109.3 . . ?
C32 C33 H33B 109.3 . . ?
H33A C33 H33B 107.9 . . ?
Si4 C34 H34A 109.5 . . ?
Si4 C34 H34B 109.5 . . ?
H34A C34 H34B 109.5 . . ?
Si4 C34 H34C 109.5 . . ?
H34A C34 H34C 109.5 . . ?
H34B C34 H34C 109.5 . . ?
Si4 C34' H34D 109.5 . . ?
Si4 C34' H34E 109.5 . . ?
H34D C34' H34E 109.5 . . ?
Si4 C34' H34F 109.5 . . ?
H34D C34' H34F 109.5 . . ?
H34E C34' H34F 109.5 . . ?
Si4 C35 H35A 109.5 . . ?
Si4 C35 H35B 109.5 . . ?
H35A C35 H35B 109.5 . . ?
Si4 C35 H35C 109.5 . . ?
H35A C35 H35C 109.5 . . ?
H35B C35 H35C 109.5 . . ?
Si4 C35' H35D 109.5 . . ?
Si4 C35' H35E 109.5 . . ?
H35D C35' H35E 109.5 . . ?
Si4 C35' H35F 109.5 . . ?
H35D C35' H35F 109.5 . . ?
H35E C35' H35F 109.5 . . ?
Si4 C36 H36A 109.5 . . ?
Si4 C36 H36B 109.5 . . ?
H36A C36 H36B 109.5 . . ?
Si4 C36 H36C 109.5 . . ?
H36A C36 H36C 109.5 . . ?
H36B C36 H36C 109.5 . . ?
N1 Li2 N6 149.0(3) . . ?
N1 Li2 N3 66.9(2) . . ?
N6 Li2 N3 140.4(3) . . ?
N1 Li2 N8 134.1(3) . . ?
N6 Li2 N8 66.38(19) . . ?
N3 Li2 N8 100.1(3) . . ?
N1 Li2 C4 32.72(13) . . ?
N6 Li2 C4 169.6(3) . . ?
N3 Li2 C4 34.31(13) . . ?
N8 Li2 C4 120.0(3) . . ?
N1 Li2 C22 159.2(3) . . ?
N6 Li2 C22 32.28(13) . . ?
N3 Li2 C22 124.4(3) . . ?
N8 Li2 C22 34.12(13) . . ?
C4 Li2 C22 153.1(3) . . ?
N1 Li2 Li1 106.7(3) . . ?
N6 Li2 Li1 104.0(3) . . ?
N3 Li2 Li1 50.36(19) . . ?
N8 Li2 Li1 50.01(19) . . ?
C4 Li2 Li1 77.4(2) . . ?
C22 Li2 Li1 76.5(2) . . ?
N1 Li2 Si3 128.9(3) . . ?
N6 Li2 Si3 29.32(11) . . ?
N3 Li2 Si3 129.4(2) . . ?
N8 Li2 Si3 94.1(2) . . ?
C4 Li2 Si3 141.4(2) . . ?
C22 Li2 Si3 60.41(14) . . ?
Li1 Li2 Si3 119.5(2) . . ?
N1 Li2 Si1 28.89(12) . . ?
N6 Li2 Si1 125.8(3) . . ?
N3 Li2 Si1 93.4(2) . . ?
N8 Li2 Si1 120.8(2) . . ?
C4 Li2 Si1 59.47(14) . . ?
C22 Li2 Si1 131.8(2) . . ?
Li1 Li2 Si1 120.5(2) . . ?
Si3 Li2 Si1 119.80(19) . . ?
N5 Li1 N10 146.0(3) . . ?
N5 Li1 N8 142.9(3) . . ?
N10 Li1 N8 67.2(2) . . ?
N5 Li1 N3 67.16(19) . . ?
N10 Li1 N3 135.7(3) . . ?
N8 Li1 N3 99.9(3) . . ?
N5 Li1 C10 32.80(13) . . ?
N10 Li1 C10 158.5(3) . . ?
N8 Li1 C10 125.9(3) . . ?
N3 Li1 C10 34.37(13) . . ?
N5 Li1 C28 168.9(3) . . ?
N10 Li1 C28 32.67(13) . . ?
N8 Li1 C28 34.56(13) . . ?
N3 Li1 C28 121.8(3) . . ?
C10 Li1 C28 155.5(3) . . ?
N5 Li1 Li2 106.1(3) . . ?
N10 Li1 Li2 107.6(3) . . ?
N8 Li1 Li2 50.13(19) . . ?
N3 Li1 Li2 50.04(19) . . ?
C10 Li1 Li2 77.9(2) . . ?
C28 Li1 Li2 78.5(2) . . ?
N5 Li1 Si2 29.54(12) . . ?
N10 Li1 Si2 128.4(3) . . ?
N8 Li1 Si2 128.4(2) . . ?
N3 Li1 Si2 93.54(19) . . ?
C10 Li1 Si2 60.15(14) . . ?
C28 Li1 Si2 139.4(2) . . ?
Li2 Li1 Si2 118.2(2) . . ?
N5 Li1 Si4 122.4(3) . . ?
N10 Li1 Si4 29.53(12) . . ?
N8 Li1 Si4 94.20(19) . . ?
N3 Li1 Si4 121.9(2) . . ?
C10 Li1 Si4 130.0(2) . . ?
C28 Li1 Si4 60.21(14) . . ?
Li2 Li1 Si4 121.9(2) . . ?
Si2 Li1 Si4 119.8(2) . . ?

loop_
_geom_bond_atom_site_label_1
_geom_bond_atom_site_label_2
_geom_bond_distance
_geom_bond_site_symmetry_2
_geom_bond_publ_flag
Si1 N1 1.684(3) . ?
Si1 C3' 1.755(11) . ?
Si1 C2 1.767(9) . ?
Si1 C1 1.834(5) . ?
Si1 C2' 1.981(10) . ?
Si1 C3 1.980(10) . ?
Si1 Li2 3.157(6) . ?
Si2 N5 1.687(3) . ?
Si2 C18' 1.813(17) . ?
Si2 C16' 1.822(11) . ?
Si2 C17' 1.832(14) . ?
Si2 C17 1.899(12) . ?
Si2 C18 1.904(15) . ?
Si2 C16 1.916(14) . ?
Si2 Li1 3.115(6) . ?
Si3 N6 1.686(3) . ?
Si3 C21 1.857(4) . ?
Si3 C19 1.863(4) . ?
Si3 C20 1.866(5) . ?
Si3 Li2 3.144(6) . ?
Si4 N10 1.681(3) . ?
Si4 C34' 1.737(18) . ?
Si4 C35 1.787(15) . ?
Si4 C36 1.847(4) . ?
Si4 C35' 1.956(13) . ?
Si4 C34 1.983(16) . ?
Si4 Li1 3.122(6) . ?
N1 C4 1.309(4) . ?
N1 Li2 2.050(6) . ?
N2 C4 1.371(4) . ?
N2 C5 1.451(4) . ?
N2 C9 1.452(4) . ?
N3 C10 1.362(4) . ?
N3 C4 1.367(4) . ?
N3 Li2 2.065(6) . ?
N3 Li1 2.075(6) . ?
N4 C10 1.374(4) . ?
N4 C11 1.455(4) . ?
N4 C15 1.455(4) . ?
N5 C10 1.304(4) . ?
N5 Li1 2.013(6) . ?
N6 C22 1.302(4) . ?
N6 Li2 2.054(6) . ?
N7 C22 1.374(4) . ?
N7 C27 1.459(4) . ?
N7 C23 1.459(4) . ?
N8 C22 1.368(4) . ?
N8 C28 1.370(4) . ?
N8 Li1 2.062(7) . ?
N8 Li2 2.066(6) . ?
N9 C28 1.371(4) . ?
N9 C29 1.447(4) . ?
N9 C33 1.457(4) . ?
N10 C28 1.302(4) . ?
N10 Li1 2.039(6) . ?
C1 H1A 0.9700 . ?
C1 H1B 0.9700 . ?
C1 H1C 0.9700 . ?
C2 H2A 0.9700 . ?
C2 H2B 0.9700 . ?
C2 H2C 0.9700 . ?
C2' H2'A 0.9700 . ?
C2' H2'B 0.9700 . ?
C2' H2'C 0.9700 . ?
C3 H3A 0.9700 . ?
C3 H3B 0.9700 . ?
C3 H3C 0.9700 . ?
C3' H3'A 0.9700 . ?
C3' H3'B 0.9700 . ?
C3' H3'C 0.9700 . ?
C4 Li2 2.422(6) . ?
C5 C6 1.523(5) . ?
C5 H5A 0.9800 . ?
C5 H5B 0.9800 . ?
C6 C7 1.505(6) . ?
C6 H6A 0.9800 . ?
C6 H6B 0.9800 . ?
C7 C8 1.515(5) . ?
C7 H7A 0.9800 . ?
C7 H7B 0.9800 . ?
C8 C9 1.522(5) . ?
C8 H8A 0.9800 . ?
C8 H8B 0.9800 . ?
C9 H9A 0.9800 . ?
C9 H9B 0.9800 . ?
C10 Li1 2.408(6) . ?
C11 C12 1.494(5) . ?
C11 H11A 0.9800 . ?
C11 H11B 0.9800 . ?
C12 C13 1.523(6) . ?
C12 H12A 0.9800 . ?
C12 H12B 0.9800 . ?
C13 C14 1.515(6) . ?
C13 H13A 0.9800 . ?
C13 H13B 0.9800 . ?
C14 C15 1.495(5) . ?
C14 H14A 0.9800 . ?
C14 H14B 0.9800 . ?
C15 H15A 0.9800 . ?
C15 H15B 0.9800 . ?
C16 H16A 0.9700 . ?
C16 H16B 0.9700 . ?
C16 H16C 0.9700 . ?
C16' H16D 0.9700 . ?
C16' H16E 0.9700 . ?
C16' H16F 0.9700 . ?
C17 H17A 0.9700 . ?
C17 H17B 0.9700 . ?
C17 H17C 0.9700 . ?
C17' H17D 0.9700 . ?
C17' H17E 0.9700 . ?
C17' H17F 0.9700 . ?
C18 H18A 0.9700 . ?
C18 H18B 0.9700 . ?
C18 H18C 0.9700 . ?
C18' H18D 0.9700 . ?
C18' H18E 0.9700 . ?
C18' H18F 0.9700 . ?
C19 H19A 0.9700 . ?
C19 H19B 0.9700 . ?
C19 H19C 0.9700 . ?
C20 H20A 0.9700 . ?
C20 H20B 0.9700 . ?
C20 H20C 0.9700 . ?
C21 H21A 0.9700 . ?
C21 H21B 0.9700 . ?
C21 H21C 0.9700 . ?
C22 Li2 2.438(6) . ?
C23 C24 1.517(5) . ?
C23 H23A 0.9800 . ?
C23 H23B 0.9800 . ?
C24 C25 1.517(5) . ?
C24 H24A 0.9800 . ?
C24 H24B 0.9800 . ?
C25 C26 1.508(5) . ?
C25 H25A 0.9800 . ?
C25 H25B 0.9800 . ?
C26 C27 1.518(5) . ?
C26 H26A 0.9800 . ?
C26 H26B 0.9800 . ?
C27 H27A 0.9800 . ?
C27 H27B 0.9800 . ?
C28 Li1 2.412(6) . ?
C29 C30 1.519(5) . ?
C29 H29A 0.9800 . ?
C29 H29B 0.9800 . ?
C30 C31 1.518(5) . ?
C30 H30A 0.9800 . ?
C30 H30B 0.9800 . ?
C31 C32 1.521(5) . ?
C31 H31A 0.9800 . ?
C31 H31B 0.9800 . ?
C32 C33 1.504(5) . ?
C32 H32A 0.9800 . ?
C32 H32B 0.9800 . ?
C33 H33A 0.9800 . ?
C33 H33B 0.9800 . ?
C34 H34A 0.9700 . ?
C34 H34B 0.9700 . ?
C34 H34C 0.9700 . ?
C34' H34D 0.9700 . ?
C34' H34E 0.9700 . ?
C34' H34F 0.9700 . ?
C35 H35A 0.9700 . ?
C35 H35B 0.9700 . ?
C35 H35C 0.9700 . ?
C35' H35D 0.9700 . ?
C35' H35E 0.9700 . ?
C35' H35F 0.9700 . ?
C36 H36A 0.9700 . ?
C36 H36B 0.9700 . ?
C36 H36C 0.9700 . ?
Li2 Li1 2.650(9) . ?
